data_7207108
loop_
_publ_author_name
'Shivakumar, Kota'
'Vidyasagar, Adiyala'
'Naidu, Andra'
'Gonnade, Rajesh G.'
'Sureshan, Kana M.'

_publ_section_title
;
 Strength from weakness: The role of CH&#x2026;N hydrogen bond in the
 formation of wave-like topology in crystals of aza-heterocycles
;
_journal_issue 2
_journal_name_full CrystEngComm
_journal_page_first 519
_journal_paper_doi 10.1039/c1ce05997a
_journal_volume 14
_journal_year 2012
_chemical_formula_moiety 'C17 H13 N O2'
_chemical_formula_sum 'C17 H13 N O2'
_chemical_formula_weight 263.28
_chemical_name_systematic
;
?
;
_space_group_IT_number 2
_symmetry_cell_setting triclinic
_symmetry_space_group_name_Hall '-P 1'
_symmetry_space_group_name_H-M 'P -1'
_atom_sites_solution_hydrogens geom
_atom_sites_solution_primary direct
_atom_sites_solution_secondary difmap
_audit_creation_method SHELXL-97
_cell_angle_alpha 91.602(9)
_cell_angle_beta 96.669(9)
_cell_angle_gamma 94.446(9)
_cell_formula_units_Z 2
_cell_length_a 4.738(2)
_cell_length_b 9.523(5)
_cell_length_c 14.954(7)
_cell_measurement_reflns_used 1193
_cell_measurement_temperature 297(2)
_cell_measurement_theta_max 23.7
_cell_measurement_theta_min 2.5
_cell_volume 667.7(5)
_computing_cell_refinement 'BRUKER SAINT'
_computing_data_collection 'BRUKER SMART'
_computing_data_reduction 'BRUKER SAINT'
_computing_molecular_graphics 'ORTEP-3 (Farrugia, 1997) and Mercury (Macrae et al., 2006)'
_computing_publication_material 'SHELXTL (Bruker, 2003)'
_computing_structure_refinement 'SHELXL-97 (Sheldrick, 1997)'
_computing_structure_solution 'SHELXS-97 (Sheldrick, 1990)'
_diffrn_ambient_temperature 297(2)
_diffrn_measured_fraction_theta_full 0.992
_diffrn_measured_fraction_theta_max 0.992
_diffrn_measurement_device 'Bruker Smart APEX'
_diffrn_measurement_device_type 'CCD Area Detector'
_diffrn_measurement_method 'Phi and Omega Scan'
_diffrn_radiation_monochromator graphite
_diffrn_radiation_source 'fine-focus sealed tube'
_diffrn_radiation_type MoK\a
_diffrn_radiation_wavelength 0.71073
_diffrn_reflns_av_R_equivalents 0.0174
_diffrn_reflns_av_sigmaI/netI 0.0284
_diffrn_reflns_limit_h_max 5
_diffrn_reflns_limit_h_min -5
_diffrn_reflns_limit_k_max 11
_diffrn_reflns_limit_k_min -11
_diffrn_reflns_limit_l_max 17
_diffrn_reflns_limit_l_min -17
_diffrn_reflns_number 4834
_diffrn_reflns_theta_full 25.00
_diffrn_reflns_theta_max 25.00
_diffrn_reflns_theta_min 2.50
_exptl_absorpt_coefficient_mu 0.086
_exptl_absorpt_correction_T_max 0.9960
_exptl_absorpt_correction_T_min 0.9750
_exptl_absorpt_correction_type multi-scan
_exptl_absorpt_process_details '(SADABS; Bruker, 2003)'
_exptl_crystal_colour colourless
_exptl_crystal_density_diffrn 1.310
_exptl_crystal_density_method 'not measured'
_exptl_crystal_description plate
_exptl_crystal_F_000 276
_exptl_crystal_size_max 0.29
_exptl_crystal_size_mid 0.18
_exptl_crystal_size_min 0.05
_refine_diff_density_max 0.124
_refine_diff_density_min -0.097
_refine_diff_density_rms 0.027
_refine_ls_extinction_method none
_refine_ls_goodness_of_fit_ref 1.110
_refine_ls_hydrogen_treatment constr
_refine_ls_matrix_type full
_refine_ls_number_parameters 182
_refine_ls_number_reflns 2333
_refine_ls_number_restraints 0
_refine_ls_restrained_S_all 1.110
_refine_ls_R_factor_all 0.0797
_refine_ls_R_factor_gt 0.0571
_refine_ls_shift/su_max 0.000
_refine_ls_shift/su_mean 0.000
_refine_ls_structure_factor_coef Fsqd
_refine_ls_weighting_details 'calc w=1/[\s^2^(Fo^2^)+(0.0509P)^2^+0.0771P] where P=(Fo^2^+2Fc^2^)/3'
_refine_ls_weighting_scheme calc
_refine_ls_wR_factor_gt 0.1230
_refine_ls_wR_factor_ref 0.1334
_reflns_number_gt 1712
_reflns_number_total 2333
_reflns_threshold_expression >2sigma(I)
_cod_data_source_file c1ce05997a.txt
_cod_data_source_block kms5
_cod_depositor_comments
;
The following automatic conversions were performed:

'_symmetry_cell_setting' value 'Triclinic' changed to 'triclinic'
according to /home/saulius/struct/CIF-dictionaries/cif_core.dic
dictionary named 'cif_core.dic' version 2.4.1 from 2010-06-29.

Automatic conversion script
Id: cif_fix_values 1715 2011-07-08 13:25:40Z adriana 
;
_cod_original_cell_volume 667.7(6)
_cod_original_sg_symbol_H-M P-1
_cod_database_code 7207108

loop_
_symmetry_equiv_pos_as_xyz
'x, y, z'
'-x, -y, -z'

loop_
_atom_site_label
_atom_site_type_symbol
_atom_site_fract_x
_atom_site_fract_y
_atom_site_fract_z
_atom_site_U_iso_or_equiv
_atom_site_adp_type
_atom_site_occupancy
_atom_site_symmetry_multiplicity
_atom_site_calc_flag
_atom_site_refinement_flags
O1 O 1.1126(3) 0.51355(16) 0.20200(10) 0.0734(5) Uani 1 1 d .
O2 O 1.2920(4) 0.32939(19) -0.02380(12) 0.0929(6) Uani 1 1 d .
N1 N 0.7928(3) 0.33408(18) 0.23523(11) 0.0585(5) Uani 1 1 d .
C2 C 0.9713(4) 0.3843(2) 0.18239(14) 0.0573(5) Uani 1 1 d .
C3 C 1.0368(4) 0.3165(2) 0.10215(13) 0.0568(5) Uani 1 1 d .
C4 C 0.9057(4) 0.1860(2) 0.08138(14) 0.0594(6) Uani 1 1 d .
H4 H 0.9432 0.1375 0.0298 0.071 Uiso 1 1 calc R
C5 C 0.5754(5) -0.0143(2) 0.12002(15) 0.0654(6) Uani 1 1 d .
H5 H 0.6118 -0.0688 0.0707 0.078 Uiso 1 1 calc R
C6 C 0.3905(5) -0.0666(3) 0.17542(17) 0.0723(7) Uani 1 1 d .
H6 H 0.3001 -0.1565 0.1639 0.087 Uiso 1 1 calc R
C7 C 0.3342(5) 0.0138(3) 0.24993(16) 0.0722(7) Uani 1 1 d .
H7 H 0.2046 -0.0227 0.2872 0.087 Uiso 1 1 calc R
C8 C 0.4669(5) 0.1446(3) 0.26854(14) 0.0655(6) Uani 1 1 d .
H8 H 0.4284 0.1966 0.3186 0.079 Uiso 1 1 calc R
C9 C 0.6617(4) 0.2022(2) 0.21278(13) 0.0543(5) Uani 1 1 d .
C10 C 0.7137(4) 0.1223(2) 0.13638(13) 0.0553(5) Uani 1 1 d .
C11 C 1.2381(5) 0.3821(3) 0.04501(16) 0.0697(6) Uani 1 1 d .
H11 H 1.3290 0.4699 0.0635 0.084 Uiso 1 1 calc R
C12 C 1.0711(5) 0.5826(2) 0.28335(15) 0.0615(6) Uani 1 1 d .
C13 C 1.2314(5) 0.5532(3) 0.36076(18) 0.0797(7) Uani 1 1 d .
H13 H 1.3637 0.4859 0.3607 0.096 Uiso 1 1 calc R
C14 C 1.1948(6) 0.6246(3) 0.43924(18) 0.0861(8) Uani 1 1 d .
H14 H 1.3016 0.6032 0.4925 0.103 Uiso 1 1 calc R
C15 C 1.0054(6) 0.7268(3) 0.44155(16) 0.0717(7) Uani 1 1 d .
C16 C 0.8518(6) 0.7553(3) 0.36137(17) 0.0773(7) Uani 1 1 d .
H16 H 0.7238 0.8246 0.3606 0.093 Uiso 1 1 calc R
C17 C 0.8825(5) 0.6837(3) 0.28185(16) 0.0725(7) Uani 1 1 d .
H17 H 0.7763 0.7042 0.2282 0.087 Uiso 1 1 calc R
C18 C 0.9652(7) 0.8026(3) 0.52823(18) 0.1065(10) Uani 1 1 d .
H18A H 0.9642 0.7366 0.5756 0.160 Uiso 1 1 calc R
H18B H 0.7873 0.8452 0.5212 0.160 Uiso 1 1 calc R
H18C H 1.1186 0.8743 0.5433 0.160 Uiso 1 1 calc R

loop_
_atom_site_aniso_label
_atom_site_aniso_U_11
_atom_site_aniso_U_22
_atom_site_aniso_U_33
_atom_site_aniso_U_23
_atom_site_aniso_U_13
_atom_site_aniso_U_12
O1 0.0816(11) 0.0661(10) 0.0738(10) -0.0040(8) 0.0286(8) -0.0136(8)
O2 0.1083(14) 0.0999(14) 0.0771(12) 0.0018(10) 0.0463(11) -0.0020(11)
N1 0.0547(10) 0.0621(12) 0.0600(11) 0.0042(9) 0.0148(9) 0.0002(9)
C2 0.0515(12) 0.0577(13) 0.0628(13) 0.0048(11) 0.0082(10) 0.0023(10)
C3 0.0502(12) 0.0656(14) 0.0562(12) 0.0072(11) 0.0100(10) 0.0073(11)
C4 0.0533(12) 0.0730(15) 0.0536(12) 0.0011(11) 0.0092(10) 0.0123(11)
C5 0.0642(14) 0.0633(15) 0.0672(14) -0.0028(11) 0.0044(11) 0.0035(12)
C6 0.0689(15) 0.0631(15) 0.0818(17) 0.0083(13) 0.0025(13) -0.0072(12)
C7 0.0623(14) 0.0785(17) 0.0752(16) 0.0132(13) 0.0123(12) -0.0078(13)
C8 0.0600(13) 0.0771(16) 0.0604(13) 0.0061(12) 0.0137(11) 0.0013(12)
C9 0.0474(11) 0.0624(14) 0.0532(12) 0.0065(10) 0.0057(9) 0.0038(10)
C10 0.0482(12) 0.0631(14) 0.0542(12) 0.0043(10) 0.0026(10) 0.0069(10)
C11 0.0688(15) 0.0763(17) 0.0673(15) 0.0086(12) 0.0221(12) 0.0025(12)
C12 0.0640(14) 0.0552(13) 0.0654(14) 0.0040(11) 0.0175(12) -0.0104(11)
C13 0.0818(18) 0.0722(17) 0.0839(18) 0.0029(14) 0.0029(15) 0.0092(13)
C14 0.095(2) 0.0844(19) 0.0743(18) 0.0028(15) -0.0058(14) 0.0013(16)
C15 0.0845(17) 0.0618(15) 0.0679(16) 0.0038(12) 0.0187(13) -0.0148(13)
C16 0.0859(17) 0.0713(16) 0.0789(17) 0.0080(13) 0.0238(14) 0.0104(13)
C17 0.0763(16) 0.0741(17) 0.0683(16) 0.0110(13) 0.0119(12) 0.0056(13)
C18 0.143(3) 0.094(2) 0.0819(19) -0.0117(16) 0.0293(18) -0.0062(19)

loop_
_atom_type_symbol
_atom_type_description
_atom_type_scat_dispersion_real
_atom_type_scat_dispersion_imag
_atom_type_scat_source
C C 0.0033 0.0016 'International Tables Vol C Tables 4.2.6.8 and 6.1.1.4'
H H 0.0000 0.0000 'International Tables Vol C Tables 4.2.6.8 and 6.1.1.4'
N N 0.0061 0.0033 'International Tables Vol C Tables 4.2.6.8 and 6.1.1.4'
O O 0.0106 0.0060 'International Tables Vol C Tables 4.2.6.8 and 6.1.1.4'

loop_
_geom_angle_atom_site_label_1
_geom_angle_atom_site_label_2
_geom_angle_atom_site_label_3
_geom_angle
C2 O1 C12 117.45(16)
C2 N1 C9 116.81(18)
N1 C2 O1 119.63(19)
N1 C2 C3 125.8(2)
O1 C2 C3 114.55(18)
C4 C3 C2 116.39(19)
C4 C3 C11 121.2(2)
C2 C3 C11 122.4(2)
C3 C4 C10 121.4(2)
C3 C4 H4 119.3
C10 C4 H4 119.3
C6 C5 C10 120.6(2)
C6 C5 H5 119.7
C10 C5 H5 119.7
C5 C6 C7 120.4(2)
C5 C6 H6 119.8
C7 C6 H6 119.8
C8 C7 C6 120.7(2)
C8 C7 H7 119.7
C6 C7 H7 119.7
C7 C8 C9 120.6(2)
C7 C8 H8 119.7
C9 C8 H8 119.7
N1 C9 C8 118.29(19)
N1 C9 C10 122.97(18)
C8 C9 C10 118.7(2)
C4 C10 C9 116.6(2)
C4 C10 C5 124.4(2)
C9 C10 C5 119.05(19)
O2 C11 C3 123.9(2)
O2 C11 H11 118.0
C3 C11 H11 118.0
C13 C12 C17 121.3(2)
C13 C12 O1 119.4(2)
C17 C12 O1 119.2(2)
C12 C13 C14 118.8(2)
C12 C13 H13 120.6
C14 C13 H13 120.6
C13 C14 C15 122.2(3)
C13 C14 H14 118.9
C15 C14 H14 118.9
C16 C15 C14 117.0(2)
C16 C15 C18 121.4(3)
C14 C15 C18 121.5(3)
C15 C16 C17 121.7(3)
C15 C16 H16 119.1
C17 C16 H16 119.1
C12 C17 C16 118.9(2)
C12 C17 H17 120.6
C16 C17 H17 120.6
C15 C18 H18A 109.5
C15 C18 H18B 109.5
H18A C18 H18B 109.5
C15 C18 H18C 109.5
H18A C18 H18C 109.5
H18B C18 H18C 109.5

loop_
_geom_bond_atom_site_label_1
_geom_bond_atom_site_label_2
_geom_bond_distance
O1 C2 1.362(2)
O1 C12 1.408(3)
O2 C11 1.195(2)
N1 C2 1.297(2)
N1 C9 1.373(3)
C2 C3 1.424(3)
C3 C4 1.357(3)
C3 C11 1.469(3)
C4 C10 1.410(3)
C4 H4 0.9300
C5 C6 1.351(3)
C5 C10 1.412(3)
C5 H5 0.9300
C6 C7 1.397(3)
C6 H6 0.9300
C7 C8 1.358(3)
C7 H7 0.9300
C8 C9 1.405(3)
C8 H8 0.9300
C9 C10 1.411(3)
C11 H11 0.9300
C12 C13 1.357(3)
C12 C17 1.362(3)
C13 C14 1.375(3)
C13 H13 0.9300
C14 C15 1.376(4)
C14 H14 0.9300
C15 C16 1.374(3)
C15 C18 1.504(3)
C16 C17 1.382(3)
C16 H16 0.9300
C17 H17 0.9300
C18 H18A 0.9600
C18 H18B 0.9600
C18 H18C 0.9600

loop_
_geom_torsion_atom_site_label_1
_geom_torsion_atom_site_label_2
_geom_torsion_atom_site_label_3
_geom_torsion_atom_site_label_4
_geom_torsion
C9 N1 C2 O1 -178.72(17)
C9 N1 C2 C3 1.9(3)
C12 O1 C2 N1 4.4(3)
C12 O1 C2 C3 -176.16(19)
N1 C2 C3 C4 -2.1(3)
O1 C2 C3 C4 178.45(17)
N1 C2 C3 C11 178.8(2)
O1 C2 C3 C11 -0.7(3)
C2 C3 C4 C10 0.4(3)
C11 C3 C4 C10 179.58(19)
C10 C5 C6 C7 -0.2(3)
C5 C6 C7 C8 -0.9(3)
C6 C7 C8 C9 0.5(3)
C2 N1 C9 C8 -179.94(19)
C2 N1 C9 C10 0.0(3)
C7 C8 C9 N1 -179.15(19)
C7 C8 C9 C10 0.9(3)
C3 C4 C10 C9 1.1(3)
C3 C4 C10 C5 -178.39(19)
N1 C9 C10 C4 -1.4(3)
C8 C9 C10 C4 178.51(18)
N1 C9 C10 C5 178.13(18)
C8 C9 C10 C5 -2.0(3)
C6 C5 C10 C4 -178.9(2)
C6 C5 C10 C9 1.6(3)
C4 C3 C11 O2 2.8(4)
C2 C3 C11 O2 -178.1(2)
C2 O1 C12 C13 84.9(2)
C2 O1 C12 C17 -99.0(2)
C17 C12 C13 C14 1.9(4)
O1 C12 C13 C14 178.0(2)
C12 C13 C14 C15 -1.3(4)
C13 C14 C15 C16 0.0(4)
C13 C14 C15 C18 179.2(2)
C14 C15 C16 C17 0.8(3)
C18 C15 C16 C17 -178.4(2)
C13 C12 C17 C16 -1.2(3)
O1 C12 C17 C16 -177.26(19)
C15 C16 C17 C12 -0.2(4)
